data_7108008
loop_
_publ_author_name
'Eric Benson'
'Clifford Kubiak'

_publ_section_title
;
 Structural investigations into the deactivation pathway of the CO2
 reduction electrocatalyst Re(bpy)(CO)3Cl
;
_journal_name_full Chem.Commun.
_journal_page_first 7374
_journal_paper_doi 10.1039/c2cc32617e
_journal_volume 48
_journal_year 2012
_chemical_formula_sum 'C29 H40 K N2 O10 Re'
_chemical_formula_weight 801.94
_chemical_name_systematic
;
?
;
_space_group_IT_number 14
_symmetry_cell_setting monoclinic
_symmetry_space_group_name_Hall '-P 2ybc'
_symmetry_space_group_name_H-M 'P 1 21/c 1'
_atom_sites_solution_hydrogens geom
_atom_sites_solution_primary direct
_atom_sites_solution_secondary difmap
_audit_creation_method SHELXL-97
_cell_angle_alpha 90.00
_cell_angle_beta 73.240(3)
_cell_angle_gamma 90.00
_cell_formula_units_Z 8
_cell_length_a 23.3023(13)
_cell_length_b 18.0705(9)
_cell_length_c 16.0034(8)
_cell_measurement_reflns_used 9894
_cell_measurement_temperature 100(2)
_cell_measurement_theta_max 25.51
_cell_measurement_theta_min 2.79
_cell_volume 6452.5(6)
_computing_cell_refinement 'Bruker SAINT'
_computing_data_collection 'Bruker APEX2'
_computing_data_reduction 'Bruker SAINT'
_computing_molecular_graphics 'Bruker SHELXTL'
_computing_publication_material 'Bruker SHELXTL'
_computing_structure_refinement 'SHELXL-97 (Sheldrick, 2008)'
_computing_structure_solution 'SHELXS-97 (Sheldrick, 2008)'
_diffrn_ambient_temperature 100(2)
_diffrn_measured_fraction_theta_full 0.999
_diffrn_measured_fraction_theta_max 0.989
_diffrn_measurement_device_type 'Bruker APEX CCD'
_diffrn_measurement_method '\f and \w scans'
_diffrn_radiation_monochromator graphite
_diffrn_radiation_source 'fine-focus sealed tube'
_diffrn_radiation_type MoK\a
_diffrn_radiation_wavelength 0.71073
_diffrn_reflns_av_R_equivalents 0.0311
_diffrn_reflns_av_sigmaI/netI 0.0329
_diffrn_reflns_limit_h_max 28
_diffrn_reflns_limit_h_min -28
_diffrn_reflns_limit_k_max 21
_diffrn_reflns_limit_k_min -21
_diffrn_reflns_limit_l_max 18
_diffrn_reflns_limit_l_min -19
_diffrn_reflns_number 44779
_diffrn_reflns_theta_full 25.00
_diffrn_reflns_theta_max 25.56
_diffrn_reflns_theta_min 1.74
_exptl_absorpt_coefficient_mu 3.952
_exptl_absorpt_correction_T_max 0.6933
_exptl_absorpt_correction_T_min 0.5054
_exptl_absorpt_correction_type multi-scan
_exptl_absorpt_process_details SADABS
_exptl_crystal_colour 'dark purple'
_exptl_crystal_density_diffrn 1.651
_exptl_crystal_density_method 'not measured'
_exptl_crystal_description plate
_exptl_crystal_F_000 3216
_exptl_crystal_size_max 0.20
_exptl_crystal_size_mid 0.10
_exptl_crystal_size_min 0.10
_refine_diff_density_max 1.705
_refine_diff_density_min -0.756
_refine_diff_density_rms 0.093
_refine_ls_extinction_method none
_refine_ls_goodness_of_fit_ref 1.079
_refine_ls_hydrogen_treatment mixed
_refine_ls_matrix_type full
_refine_ls_number_parameters 798
_refine_ls_number_reflns 11977
_refine_ls_number_restraints 0
_refine_ls_restrained_S_all 1.079
_refine_ls_R_factor_all 0.0537
_refine_ls_R_factor_gt 0.0331
_refine_ls_shift/su_max 0.027
_refine_ls_shift/su_mean 0.000
_refine_ls_structure_factor_coef Fsqd
_refine_ls_weighting_details 'calc w=1/[\s^2^(Fo^2^)+(0.0131P)^2^+15.2106P] where P=(Fo^2^+2Fc^2^)/3'
_refine_ls_weighting_scheme calc
_refine_ls_wR_factor_gt 0.0578
_refine_ls_wR_factor_ref 0.0636
_reflns_number_gt 8870
_reflns_number_total 11977
_reflns_threshold_expression >2sigma(I)
_cod_data_source_file c2cc32617e.txt
_cod_data_source_block '[Re(bpy)(CO)3][K(18-crown-6)(THF)]'
_cod_original_sg_symbol_H-M P2(1)/c
_cod_database_code 7108008

loop_
_symmetry_equiv_pos_as_xyz
'x, y, z'
'-x, y+1/2, -z+1/2'
'-x, -y, -z'
'x, -y-1/2, z-1/2'

loop_
_atom_site_label
_atom_site_type_symbol
_atom_site_fract_x
_atom_site_fract_y
_atom_site_fract_z
_atom_site_U_iso_or_equiv
_atom_site_adp_type
_atom_site_occupancy
_atom_site_symmetry_multiplicity
_atom_site_calc_flag
_atom_site_refinement_flags
_atom_site_disorder_assembly
_atom_site_disorder_group
Re1 Re 0.529238(8) 0.972710(9) 0.244532(13) 0.02222(5) Uani 1 1 d . A .
Re2 Re 0.973008(8) 0.465442(9) 0.255980(12) 0.02195(5) Uani 1 1 d . . .
K1 K 0.71472(5) 1.13356(6) 0.25154(8) 0.0361(3) Uani 1 1 d . . .
K2 K 0.77968(4) 0.60224(6) 0.25807(7) 0.0311(2) Uani 1 1 d . . .
O3 O 0.65461(18) 1.0022(2) 0.2571(4) 0.0784(17) Uani 1 1 d . A .
O1 O 0.57659(16) 0.85374(18) 0.1036(2) 0.0382(9) Uani 1 1 d . A .
O2 O 0.5086(2) 0.84320(19) 0.3730(2) 0.0650(14) Uani 1 1 d . A .
O4 O 0.78185(16) 1.0910(2) 0.0823(3) 0.0557(11) Uani 1 1 d . A .
O5 O 0.82605(15) 1.06803(19) 0.2263(3) 0.0523(11) Uani 1 1 d . A .
O6 O 0.74581(17) 1.0771(2) 0.3961(3) 0.0487(10) Uani 1 1 d . A .
O7 O 0.64497(17) 1.1737(2) 0.4191(2) 0.0455(9) Uani 1 1 d . A .
O8 O 0.60789(14) 1.20315(17) 0.2714(2) 0.0374(9) Uani 1 1 d . A .
O9 O 0.68535(15) 1.18852(19) 0.1016(2) 0.0407(9) Uani 1 1 d . A .
O30A O 0.7689(2) 1.2594(3) 0.2950(3) 0.0411(12) Uani 0.734(6) 1 d P A 1
O30B O 0.7383(6) 1.2957(8) 0.2292(11) 0.0411(12) Uani 0.266(6) 1 d P A 2
O31 O 0.84687(16) 0.47323(19) 0.2378(3) 0.0560(12) Uani 1 1 d . . .
O32 O 0.93392(18) 0.34679(18) 0.3994(2) 0.0458(10) Uani 1 1 d . . .
O33 O 1.01154(16) 0.34186(17) 0.1201(2) 0.0409(9) Uani 1 1 d . . .
O34 O 0.80699(14) 0.66227(19) 0.4076(2) 0.0353(8) Uani 1 1 d . . .
O35 O 0.71840(14) 0.55121(19) 0.4262(2) 0.0375(8) Uani 1 1 d . . .
O36 O 0.67253(14) 0.53176(17) 0.2865(2) 0.0356(8) Uani 1 1 d . . .
O37 O 0.74642(14) 0.54842(19) 0.1121(2) 0.0359(8) Uani 1 1 d . . .
O38 O 0.84089(14) 0.65417(18) 0.0897(2) 0.0369(8) Uani 1 1 d . . .
O39 O 0.87975(15) 0.68942(18) 0.2358(2) 0.0367(8) Uani 1 1 d . . .
O10 O 0.7137(2) 0.7263(2) 0.2577(3) 0.0735(15) Uani 1 1 d . B .
N1 N 0.50485(15) 1.05346(18) 0.1692(2) 0.0206(8) Uani 1 1 d . . .
N2 N 0.47740(16) 1.0476(2) 0.3341(2) 0.0251(9) Uani 1 1 d . . .
N3 N 0.98892(15) 0.54969(18) 0.3350(2) 0.0207(8) Uani 1 1 d . . .
N4 N 1.01880(15) 0.54622(18) 0.1692(2) 0.0201(8) Uani 1 1 d . . .
C3 C 0.6065(3) 0.9905(3) 0.2521(4) 0.0443(15) Uani 1 1 d . . .
C1 C 0.5588(2) 0.9000(3) 0.1555(3) 0.0288(11) Uani 1 1 d . . .
C2 C 0.5175(3) 0.8926(3) 0.3240(3) 0.0377(13) Uani 1 1 d . . .
C4 C 0.4608(2) 1.0393(3) 0.4238(3) 0.0357(12) Uani 1 1 d . . .
H4 H 0.4709 0.9943 0.4468 0.043 Uiso 1 1 calc R . .
C5 C 0.4312(2) 1.0910(3) 0.4806(3) 0.0421(14) Uani 1 1 d . . .
H5 H 0.4203 1.0820 0.5416 0.051 Uiso 1 1 calc R . .
C6 C 0.4165(2) 1.1590(3) 0.4480(3) 0.0390(13) Uani 1 1 d . . .
H6 H 0.3969 1.1969 0.4869 0.047 Uiso 1 1 calc R . .
C7 C 0.4308(2) 1.1693(3) 0.3608(3) 0.0333(12) Uani 1 1 d . . .
H7 H 0.4213 1.2150 0.3386 0.040 Uiso 1 1 calc R . .
C8 C 0.46003(19) 1.1128(2) 0.3016(3) 0.0240(11) Uani 1 1 d . . .
C9 C 0.47418(18) 1.1157(2) 0.2111(3) 0.0226(10) Uani 1 1 d . . .
C30 C 0.4599(2) 1.1745(2) 0.1629(3) 0.0270(11) Uani 1 1 d . . .
H10 H 0.4388 1.2162 0.1928 0.032 Uiso 1 1 calc R . .
C31 C 0.4757(2) 1.1727(2) 0.0745(3) 0.0294(11) Uani 1 1 d . . .
H11 H 0.4664 1.2128 0.0423 0.035 Uiso 1 1 calc R . .
C32 C 0.5064(2) 1.1097(2) 0.0313(3) 0.0259(11) Uani 1 1 d . . .
H12 H 0.5177 1.1067 -0.0306 0.031 Uiso 1 1 calc R . .
C33 C 0.51949(19) 1.0538(2) 0.0789(3) 0.0220(10) Uani 1 1 d . . .
H13 H 0.5401 1.0121 0.0485 0.026 Uiso 1 1 calc R . .
C34 C 0.8436(2) 1.0778(3) 0.0729(5) 0.0623(19) Uani 1 1 d . . .
H14A H 0.8643 1.1254 0.0738 0.075 Uiso 1 1 calc R A .
H14B H 0.8623 1.0535 0.0161 0.075 Uiso 1 1 calc R . .
C35 C 0.8501(3) 1.0302(3) 0.1442(5) 0.067(2) Uani 1 1 d . A .
H15A H 0.8285 0.9830 0.1445 0.080 Uiso 1 1 calc R . .
H15B H 0.8930 1.0187 0.1355 0.080 Uiso 1 1 calc R . .
C36 C 0.8340(3) 1.0273(3) 0.2973(6) 0.067(2) Uani 1 1 d . . .
H16A H 0.8771 1.0174 0.2883 0.080 Uiso 1 1 calc R A .
H16B H 0.8128 0.9792 0.3020 0.080 Uiso 1 1 calc R . .
C37 C 0.8096(3) 1.0706(3) 0.3779(5) 0.060(2) Uani 1 1 d . A .
H17A H 0.8193 1.0457 0.4272 0.072 Uiso 1 1 calc R . .
H17B H 0.8280 1.1204 0.3709 0.072 Uiso 1 1 calc R . .
C38 C 0.7186(3) 1.1162(3) 0.4735(4) 0.0600(18) Uani 1 1 d . . .
H18A H 0.7365 1.1661 0.4709 0.072 Uiso 1 1 calc R A .
H18B H 0.7249 1.0896 0.5241 0.072 Uiso 1 1 calc R . .
C39 C 0.6534(3) 1.1225(3) 0.4833(4) 0.0575(17) Uani 1 1 d . A .
H19A H 0.6369 1.0734 0.4748 0.069 Uiso 1 1 calc R . .
H19B H 0.6320 1.1403 0.5426 0.069 Uiso 1 1 calc R . .
C10 C 0.5835(3) 1.1818(3) 0.4222(4) 0.0540(16) Uani 1 1 d . . .
H20A H 0.5600 1.1999 0.4804 0.065 Uiso 1 1 calc R A .
H20B H 0.5668 1.1335 0.4115 0.065 Uiso 1 1 calc R . .
C11 C 0.5797(2) 1.2357(3) 0.3541(4) 0.0468(15) Uani 1 1 d . A .
H21A H 0.5372 1.2470 0.3592 0.056 Uiso 1 1 calc R . .
H21B H 0.6002 1.2823 0.3608 0.056 Uiso 1 1 calc R . .
C12 C 0.5995(2) 1.2442(3) 0.2001(4) 0.0424(14) Uani 1 1 d . . .
H22A H 0.6218 1.2915 0.1937 0.051 Uiso 1 1 calc R A .
H22B H 0.5565 1.2553 0.2100 0.051 Uiso 1 1 calc R . .
C13 C 0.6224(2) 1.1981(3) 0.1203(4) 0.0471(15) Uani 1 1 d . A .
H23A H 0.6024 1.1493 0.1294 0.056 Uiso 1 1 calc R . .
H23B H 0.6132 1.2225 0.0704 0.056 Uiso 1 1 calc R . .
C14 C 0.7075(3) 1.1428(4) 0.0274(4) 0.0640(18) Uani 1 1 d . . .
H24A H 0.6996 1.1660 -0.0242 0.077 Uiso 1 1 calc R A .
H24B H 0.6871 1.0942 0.0373 0.077 Uiso 1 1 calc R . .
C15 C 0.7734(3) 1.1325(4) 0.0115(5) 0.0682(19) Uani 1 1 d . A .
H25A H 0.7906 1.1057 -0.0441 0.082 Uiso 1 1 calc R . .
H25B H 0.7935 1.1811 0.0077 0.082 Uiso 1 1 calc R . .
C16A C 0.7479(3) 1.3257(5) 0.2625(6) 0.0411(12) Uani 0.734(6) 1 d P A 1
H26A H 0.7566 1.3703 0.2926 0.049 Uiso 0.734(6) 1 calc PR A 1
H26B H 0.7043 1.3231 0.2697 0.049 Uiso 0.734(6) 1 calc PR A 1
C16B C 0.7581(9) 1.3115(15) 0.3021(16) 0.0411(12) Uani 0.266(6) 1 d P A 2
H26C H 0.7328 1.2879 0.3560 0.049 Uiso 0.266(6) 1 calc PR A 2
H26D H 0.7611 1.3653 0.3115 0.049 Uiso 0.266(6) 1 calc PR A 2
C17 C 0.7843(3) 1.3258(4) 0.1644(4) 0.0492(16) Uani 1 1 d . . .
H27A H 0.7649 1.2951 0.1290 0.059 Uiso 0.734(6) 1 calc PR A 1
H27B H 0.7903 1.3766 0.1402 0.059 Uiso 0.734(6) 1 calc PR A 1
H27C H 0.796(10) 1.370(12) 0.146(15) 0.059 Uiso 0.266(6) 1 d P A 2
H27D H 0.797(10) 1.266(12) 0.156(13) 0.059 Uiso 0.266(6) 1 d P A 2
C18 C 0.8431(2) 1.2917(3) 0.1698(3) 0.0403(13) Uani 1 1 d . A .
H28A H 0.8543 1.2485 0.1303 0.048 Uiso 1 1 calc R . .
H28B H 0.8760 1.3284 0.1544 0.048 Uiso 1 1 calc R . .
C19 C 0.8300(2) 1.2685(4) 0.2628(4) 0.0545(17) Uani 1 1 d . . .
H29A H 0.8508 1.2215 0.2671 0.065 Uiso 0.734(6) 1 calc PR A 1
H29B H 0.8440 1.3068 0.2967 0.065 Uiso 0.734(6) 1 calc PR A 1
H29C H 0.852(10) 1.307(11) 0.302(14) 0.065 Uiso 0.266(6) 1 d P A 2
H29D H 0.831(9) 1.205(11) 0.297(14) 0.065 Uiso 0.266(6) 1 d P A 2
C20 C 0.8956(2) 0.4704(2) 0.2451(3) 0.0322(12) Uani 1 1 d . . .
C21 C 0.9487(2) 0.3919(3) 0.3456(3) 0.0320(12) Uani 1 1 d . . .
C22 C 0.9954(2) 0.3878(2) 0.1732(3) 0.0278(11) Uani 1 1 d . . .
C23 C 1.03596(19) 0.5403(2) 0.0791(3) 0.0264(11) Uani 1 1 d . . .
H33 H 1.0290 0.4946 0.0543 0.032 Uiso 1 1 calc R . .
C24 C 1.0618(2) 0.5953(3) 0.0247(3) 0.0284(11) Uani 1 1 d . . .
H34 H 1.0734 0.5876 -0.0367 0.034 Uiso 1 1 calc R . .
C25 C 1.0717(2) 0.6649(2) 0.0595(3) 0.0280(11) Uani 1 1 d . . .
H35 H 1.0889 0.7049 0.0222 0.034 Uiso 1 1 calc R . .
C26 C 1.05572(18) 0.6726(2) 0.1473(3) 0.0230(10) Uani 1 1 d . . .
H36 H 1.0618 0.7188 0.1719 0.028 Uiso 1 1 calc R . .
C27 C 1.03039(19) 0.6135(2) 0.2029(3) 0.0224(10) Uani 1 1 d . . .
C28 C 1.01462(19) 0.6146(2) 0.2950(3) 0.0228(10) Uani 1 1 d . . .
C29 C 1.02367(19) 0.6756(2) 0.3458(3) 0.0243(10) Uani 1 1 d . . .
H39 H 1.0414 0.7197 0.3173 0.029 Uiso 1 1 calc R . .
C40 C 1.0075(2) 0.6721(2) 0.4337(3) 0.0262(11) Uani 1 1 d . . .
H40 H 1.0137 0.7130 0.4674 0.031 Uiso 1 1 calc R . .
C41 C 0.9808(2) 0.6057(2) 0.4748(3) 0.0278(11) Uani 1 1 d . . .
H41 H 0.9686 0.6017 0.5367 0.033 Uiso 1 1 calc R . .
C42 C 0.97299(19) 0.5486(2) 0.4255(3) 0.0249(10) Uani 1 1 d . . .
H42 H 0.9554 0.5047 0.4545 0.030 Uiso 1 1 calc R . .
C43 C 0.7944(2) 0.6088(3) 0.4746(3) 0.0439(14) Uani 1 1 d . . .
H43A H 0.8041 0.6289 0.5264 0.053 Uiso 1 1 calc R . .
H43B H 0.8193 0.5643 0.4547 0.053 Uiso 1 1 calc R . .
C44 C 0.7295(2) 0.5886(3) 0.4981(3) 0.0456(14) Uani 1 1 d . . .
H44A H 0.7191 0.5562 0.5502 0.055 Uiso 1 1 calc R . .
H44B H 0.7045 0.6338 0.5120 0.055 Uiso 1 1 calc R . .
C45 C 0.6561(2) 0.5422(3) 0.4387(3) 0.0373(12) Uani 1 1 d . . .
H45A H 0.6370 0.5911 0.4384 0.045 Uiso 1 1 calc R . .
H45B H 0.6374 0.5184 0.4958 0.045 Uiso 1 1 calc R . .
C46 C 0.6464(2) 0.4949(3) 0.3667(3) 0.0385(13) Uani 1 1 d . . .
H46A H 0.6654 0.4459 0.3666 0.046 Uiso 1 1 calc R . .
H46B H 0.6030 0.4875 0.3753 0.046 Uiso 1 1 calc R . .
C47 C 0.6601(2) 0.4972(3) 0.2145(4) 0.0392(13) Uani 1 1 d . . .
H47A H 0.6164 0.4894 0.2269 0.047 Uiso 1 1 calc R . .
H47B H 0.6802 0.4484 0.2035 0.047 Uiso 1 1 calc R . .
C48 C 0.6820(2) 0.5450(3) 0.1372(4) 0.0417(13) Uani 1 1 d . . .
H48A H 0.6686 0.5250 0.0884 0.050 Uiso 1 1 calc R . .
H48B H 0.6652 0.5954 0.1506 0.050 Uiso 1 1 calc R . .
C49 C 0.7693(2) 0.5921(3) 0.0369(3) 0.0423(13) Uani 1 1 d . . .
H49A H 0.7478 0.6399 0.0437 0.051 Uiso 1 1 calc R . .
H49B H 0.7633 0.5664 -0.0146 0.051 Uiso 1 1 calc R . .
C50 C 0.8345(2) 0.6052(3) 0.0239(3) 0.0437(14) Uani 1 1 d . . .
H50A H 0.8549 0.5578 0.0275 0.052 Uiso 1 1 calc R . .
H50B H 0.8529 0.6270 -0.0345 0.052 Uiso 1 1 calc R . .
C51 C 0.9015(2) 0.6708(3) 0.0848(4) 0.0428(14) Uani 1 1 d . . .
H51A H 0.9220 0.6921 0.0269 0.051 Uiso 1 1 calc R . .
H51B H 0.9227 0.6249 0.0921 0.051 Uiso 1 1 calc R . .
C52 C 0.9027(2) 0.7242(3) 0.1542(4) 0.0414(13) Uani 1 1 d . . .
H52A H 0.9443 0.7408 0.1470 0.050 Uiso 1 1 calc R . .
H52B H 0.8781 0.7681 0.1505 0.050 Uiso 1 1 calc R . .
C53 C 0.8817(2) 0.7344(3) 0.3075(4) 0.0416(13) Uani 1 1 d . . .
H53A H 0.8523 0.7752 0.3149 0.050 Uiso 1 1 calc R . .
H53B H 0.9221 0.7563 0.2969 0.050 Uiso 1 1 calc R . .
C54 C 0.8673(2) 0.6881(3) 0.3869(4) 0.0398(13) Uani 1 1 d . . .
H54A H 0.8950 0.6453 0.3774 0.048 Uiso 1 1 calc R . .
H54B H 0.8728 0.7174 0.4363 0.048 Uiso 1 1 calc R . .
C55 C 0.7203(3) 0.7789(3) 0.1933(4) 0.0508(15) Uani 1 1 d . B .
H55A H 0.6821 0.7862 0.1789 0.061 Uiso 1 1 calc R . .
H55B H 0.7515 0.7636 0.1398 0.061 Uiso 1 1 calc R . .
C56 C 0.7382(4) 0.8477(3) 0.2293(4) 0.084(3) Uani 1 1 d . . .
H56C H 0.7193 0.8912 0.2102 0.101 Uiso 0.568(11) 1 calc PR B 2
H56D H 0.7823 0.8539 0.2085 0.101 Uiso 0.568(11) 1 calc PR B 2
H56A H 0.7344 0.8928 0.1962 0.101 Uiso 0.432(11) 1 calc PR B 1
H56B H 0.7784 0.8451 0.2388 0.101 Uiso 0.432(11) 1 calc PR B 1
C57A C 0.7176(6) 0.8414(6) 0.3278(7) 0.045(2) Uani 0.568(11) 1 d P B 2
H57A H 0.6874 0.8796 0.3542 0.054 Uiso 0.568(11) 1 calc PR B 2
H57B H 0.7517 0.8455 0.3528 0.054 Uiso 0.568(11) 1 calc PR B 2
C57B C 0.6811(8) 0.8355(8) 0.3212(10) 0.045(2) Uani 0.432(11) 1 d P B 1
H57C H 0.6842 0.8697 0.3681 0.054 Uiso 0.432(11) 1 calc PR B 1
H57D H 0.6417 0.8422 0.3102 0.054 Uiso 0.432(11) 1 calc PR B 1
C58 C 0.6900(3) 0.7631(4) 0.3412(4) 0.0558(17) Uani 1 1 d . . .
H58A H 0.6518 0.7401 0.3750 0.067 Uiso 0.432(11) 1 calc PR B 1
H58B H 0.7189 0.7602 0.3759 0.067 Uiso 0.432(11) 1 calc PR B 1
H58C H 0.691(5) 0.740(6) 0.392(7) 0.067 Uiso 0.568(11) 1 d P B 2
H58D H 0.648(5) 0.796(6) 0.331(7) 0.067 Uiso 0.568(11) 1 d P B 2

loop_
_atom_site_aniso_label
_atom_site_aniso_U_11
_atom_site_aniso_U_22
_atom_site_aniso_U_33
_atom_site_aniso_U_23
_atom_site_aniso_U_13
_atom_site_aniso_U_12
Re1 0.02450(10) 0.02083(9) 0.02308(11) 0.00313(8) -0.00965(8) -0.00239(8)
Re2 0.02264(10) 0.02169(9) 0.02215(11) -0.00227(8) -0.00747(8) -0.00392(7)
K1 0.0239(6) 0.0333(6) 0.0551(8) -0.0095(5) -0.0179(5) 0.0012(4)
K2 0.0259(5) 0.0414(6) 0.0251(6) -0.0049(5) -0.0058(4) -0.0023(5)
O3 0.048(3) 0.033(2) 0.177(5) -0.004(3) -0.070(3) -0.0012(19)
O1 0.051(2) 0.0292(18) 0.030(2) 0.0004(16) -0.0058(17) 0.0091(16)
O2 0.143(4) 0.026(2) 0.028(2) 0.0057(17) -0.029(3) -0.013(2)
O4 0.029(2) 0.053(2) 0.077(3) -0.018(2) -0.002(2) -0.0005(18)
O5 0.027(2) 0.039(2) 0.094(3) 0.001(2) -0.021(2) 0.0018(16)
O6 0.048(2) 0.047(2) 0.065(3) 0.001(2) -0.038(2) -0.0123(18)
O7 0.049(2) 0.049(2) 0.043(2) -0.0024(18) -0.0198(19) -0.0040(18)
O8 0.0272(19) 0.0380(19) 0.047(2) -0.0013(17) -0.0103(17) 0.0021(15)
O9 0.036(2) 0.047(2) 0.043(2) -0.0044(18) -0.0172(18) -0.0083(16)
O30A 0.024(2) 0.040(3) 0.055(3) 0.004(2) -0.0042(19) -0.0004(18)
O30B 0.024(2) 0.040(3) 0.055(3) 0.004(2) -0.0042(19) -0.0004(18)
O31 0.026(2) 0.041(2) 0.107(4) -0.010(2) -0.028(2) 0.0024(16)
O32 0.082(3) 0.0311(19) 0.028(2) 0.0065(17) -0.022(2) -0.0215(19)
O33 0.060(2) 0.0244(17) 0.031(2) -0.0041(16) -0.0008(18) 0.0044(16)
O34 0.0228(18) 0.053(2) 0.031(2) -0.0026(17) -0.0097(15) 0.0009(15)
O35 0.0218(17) 0.057(2) 0.032(2) -0.0049(17) -0.0064(15) 0.0017(16)
O36 0.0290(18) 0.044(2) 0.036(2) -0.0015(16) -0.0121(16) -0.0028(15)
O37 0.0303(19) 0.048(2) 0.032(2) -0.0071(17) -0.0119(16) 0.0088(16)
O38 0.0292(19) 0.049(2) 0.030(2) -0.0052(17) -0.0031(15) 0.0069(16)
O39 0.0309(19) 0.046(2) 0.031(2) 0.0019(17) -0.0067(16) -0.0055(16)
O10 0.106(4) 0.035(2) 0.056(3) 0.001(2) 0.016(3) 0.008(2)
N1 0.0180(19) 0.0195(18) 0.024(2) 0.0001(16) -0.0050(16) -0.0021(15)
N2 0.023(2) 0.029(2) 0.023(2) -0.0023(17) -0.0063(17) -0.0041(16)
N3 0.0220(19) 0.0195(17) 0.022(2) -0.0006(16) -0.0080(16) -0.0038(15)
N4 0.0209(19) 0.0208(18) 0.020(2) -0.0019(16) -0.0086(16) 0.0026(15)
C3 0.048(3) 0.020(2) 0.078(5) 0.000(3) -0.038(3) 0.000(2)
C1 0.031(3) 0.026(2) 0.030(3) 0.012(2) -0.011(2) -0.003(2)
C2 0.069(4) 0.023(2) 0.024(3) -0.004(2) -0.017(3) -0.006(2)
C4 0.043(3) 0.045(3) 0.023(3) -0.001(2) -0.014(2) -0.014(2)
C5 0.053(4) 0.050(3) 0.024(3) -0.009(3) -0.012(3) -0.012(3)
C6 0.036(3) 0.045(3) 0.032(3) -0.022(3) -0.002(2) -0.010(2)
C7 0.029(3) 0.029(3) 0.041(3) -0.013(2) -0.008(2) -0.004(2)
C8 0.019(2) 0.023(2) 0.032(3) -0.007(2) -0.011(2) -0.0048(18)
C9 0.015(2) 0.018(2) 0.034(3) -0.0060(19) -0.005(2) -0.0027(17)
C30 0.027(3) 0.019(2) 0.033(3) -0.002(2) -0.007(2) 0.0026(18)
C31 0.031(3) 0.020(2) 0.040(3) 0.008(2) -0.016(2) 0.0010(19)
C32 0.029(3) 0.029(2) 0.021(3) 0.007(2) -0.008(2) -0.0043(19)
C33 0.023(2) 0.023(2) 0.020(3) -0.0008(19) -0.0049(19) -0.0006(18)
C34 0.033(3) 0.052(4) 0.089(5) -0.026(4) 0.002(3) -0.001(3)
C35 0.029(3) 0.040(3) 0.127(7) -0.033(4) -0.017(4) 0.010(3)
C36 0.038(3) 0.040(3) 0.137(7) 0.018(4) -0.048(4) -0.010(3)
C37 0.053(4) 0.045(3) 0.108(6) 0.032(4) -0.064(4) -0.023(3)
C38 0.087(5) 0.058(4) 0.054(4) 0.011(3) -0.051(4) -0.026(4)
C39 0.083(5) 0.053(4) 0.037(4) -0.006(3) -0.018(3) -0.008(3)
C10 0.048(4) 0.064(4) 0.042(4) -0.013(3) 0.000(3) -0.006(3)
C11 0.031(3) 0.051(3) 0.059(4) -0.019(3) -0.014(3) 0.007(2)
C12 0.036(3) 0.036(3) 0.064(4) 0.001(3) -0.028(3) 0.003(2)
C13 0.044(3) 0.049(3) 0.061(4) 0.008(3) -0.036(3) -0.009(3)
C14 0.064(4) 0.075(5) 0.055(5) -0.016(4) -0.020(4) -0.004(4)
C15 0.065(5) 0.076(5) 0.057(5) -0.011(4) -0.006(4) 0.004(4)
C16A 0.024(2) 0.040(3) 0.055(3) 0.004(2) -0.0042(19) -0.0004(18)
C16B 0.024(2) 0.040(3) 0.055(3) 0.004(2) -0.0042(19) -0.0004(18)
C17 0.048(4) 0.055(4) 0.053(4) 0.016(3) -0.029(3) -0.006(3)
C18 0.041(3) 0.040(3) 0.035(3) -0.001(2) -0.004(3) 0.003(2)
C19 0.033(3) 0.082(4) 0.056(4) 0.032(3) -0.026(3) -0.018(3)
C20 0.030(3) 0.022(2) 0.042(3) -0.004(2) -0.008(2) -0.001(2)
C21 0.046(3) 0.028(3) 0.025(3) -0.006(2) -0.016(2) -0.010(2)
C22 0.031(3) 0.023(2) 0.029(3) 0.004(2) -0.007(2) -0.002(2)
C23 0.023(2) 0.029(2) 0.028(3) -0.001(2) -0.009(2) 0.0026(19)
C24 0.023(2) 0.039(3) 0.022(3) 0.001(2) -0.007(2) 0.005(2)
C25 0.026(3) 0.032(3) 0.025(3) 0.008(2) -0.006(2) 0.000(2)
C26 0.015(2) 0.022(2) 0.033(3) 0.003(2) -0.009(2) -0.0008(17)
C27 0.019(2) 0.027(2) 0.021(3) 0.000(2) -0.0059(19) 0.0017(18)
C28 0.019(2) 0.025(2) 0.025(3) 0.0002(19) -0.007(2) -0.0008(18)
C29 0.020(2) 0.021(2) 0.034(3) -0.001(2) -0.010(2) -0.0014(18)
C40 0.025(2) 0.022(2) 0.033(3) -0.007(2) -0.011(2) 0.0002(18)
C41 0.030(3) 0.030(2) 0.022(3) -0.004(2) -0.006(2) 0.003(2)
C42 0.023(2) 0.028(2) 0.024(3) 0.000(2) -0.006(2) -0.0030(19)
C43 0.043(3) 0.061(4) 0.030(3) 0.000(3) -0.013(3) 0.002(3)
C44 0.038(3) 0.071(4) 0.026(3) -0.002(3) -0.007(2) -0.009(3)
C45 0.024(3) 0.047(3) 0.037(3) 0.001(3) -0.002(2) 0.000(2)
C46 0.027(3) 0.042(3) 0.042(3) 0.005(3) -0.003(2) -0.005(2)
C47 0.027(3) 0.047(3) 0.046(3) -0.003(3) -0.014(2) -0.001(2)
C48 0.030(3) 0.054(3) 0.044(3) -0.006(3) -0.016(3) 0.004(2)
C49 0.046(3) 0.049(3) 0.033(3) -0.003(3) -0.012(3) 0.009(3)
C50 0.050(3) 0.050(3) 0.024(3) -0.006(3) -0.001(3) 0.009(3)
C51 0.028(3) 0.058(3) 0.033(3) 0.003(3) 0.005(2) 0.007(2)
C52 0.028(3) 0.047(3) 0.047(4) 0.009(3) -0.006(3) 0.002(2)
C53 0.033(3) 0.048(3) 0.049(4) -0.006(3) -0.020(3) -0.002(2)
C54 0.031(3) 0.052(3) 0.041(3) -0.008(3) -0.017(3) 0.001(2)
C55 0.051(4) 0.064(4) 0.037(4) -0.002(3) -0.011(3) 0.005(3)
C56 0.146(8) 0.043(4) 0.050(4) 0.003(3) -0.006(5) 0.015(4)
C57A 0.047(6) 0.050(4) 0.036(5) -0.005(4) -0.008(5) 0.004(6)
C57B 0.047(6) 0.050(4) 0.036(5) -0.005(4) -0.008(5) 0.004(6)
C58 0.063(4) 0.060(4) 0.032(4) 0.000(3) 0.006(3) 0.004(3)

loop_
_atom_type_symbol
_atom_type_description
_atom_type_scat_dispersion_real
_atom_type_scat_dispersion_imag
_atom_type_scat_source
C C 0.0033 0.0016 'International Tables Vol C Tables 4.2.6.8 and 6.1.1.4'
H H 0.0000 0.0000 'International Tables Vol C Tables 4.2.6.8 and 6.1.1.4'
K K 0.2009 0.2494 'International Tables Vol C Tables 4.2.6.8 and 6.1.1.4'
N N 0.0061 0.0033 'International Tables Vol C Tables 4.2.6.8 and 6.1.1.4'
O O 0.0106 0.0060 'International Tables Vol C Tables 4.2.6.8 and 6.1.1.4'
Re Re -1.0185 7.2310 'International Tables Vol C Tables 4.2.6.8 and 6.1.1.4'

loop_
_geom_angle_atom_site_label_1
_geom_angle_atom_site_label_2
_geom_angle_atom_site_label_3
_geom_angle
C3 Re1 C2 92.5(2)
C3 Re1 C1 91.1(2)
C2 Re1 C1 85.78(19)
C3 Re1 N1 110.33(18)
C2 Re1 N1 156.5(2)
C1 Re1 N1 98.64(17)
C3 Re1 N2 102.8(2)
C2 Re1 N2 95.23(18)
C1 Re1 N2 165.94(17)
N1 Re1 N2 75.04(14)
C20 Re2 C22 92.8(2)
C20 Re2 C21 91.0(2)
C22 Re2 C21 88.41(19)
C20 Re2 N3 111.60(17)
C22 Re2 N3 154.84(17)
C21 Re2 N3 96.81(17)
C20 Re2 N4 103.13(17)
C22 Re2 N4 93.90(17)
C21 Re2 N4 165.50(18)
N3 Re2 N4 75.27(14)
O8 K1 O3 87.41(11)
O8 K1 O5 177.34(12)
O3 K1 O5 94.74(11)
O8 K1 O30A 93.37(12)
O3 K1 O30A 164.16(17)
O5 K1 O30A 84.99(13)
O8 K1 O7 60.69(11)
O3 K1 O7 92.48(14)
O5 K1 O7 120.68(13)
O30A K1 O7 74.27(13)
O8 K1 O6 121.06(12)
O3 K1 O6 84.82(13)
O5 K1 O6 60.80(13)
O30A K1 O6 81.23(13)
O7 K1 O6 61.43(12)
O8 K1 O4 118.26(13)
O3 K1 O4 86.08(14)
O5 K1 O4 60.42(13)
O30A K1 O4 107.29(13)
O7 K1 O4 178.29(11)
O6 K1 O4 119.30(13)
O8 K1 O9 60.34(11)
O3 K1 O9 94.82(13)
O5 K1 O9 117.82(13)
O30A K1 O9 99.31(13)
O7 K1 O9 120.05(11)
O6 K1 O9 178.51(12)
O4 K1 O9 59.22(12)
O8 K1 O30B 72.0(3)
O3 K1 O30B 158.1(3)
O5 K1 O30B 105.7(3)
O30A K1 O30B 31.5(3)
O7 K1 O30B 84.0(3)
O6 K1 O30B 111.9(3)
O4 K1 O30B 96.9(3)
O9 K1 O30B 68.8(3)
O8 K1 C16B 82.3(4)
O3 K1 C16B 163.1(4)
O5 K1 C16B 96.0(4)
O30A K1 C16B 11.3(4)
O7 K1 C16B 70.8(4)
O6 K1 C16B 89.0(4)
O4 K1 C16B 110.6(4)
O9 K1 C16B 91.7(4)
O30B K1 C16B 22.9(5)
O10 K2 O36 83.90(12)
O10 K2 O39 89.24(13)
O36 K2 O39 172.80(11)
O10 K2 O31 173.09(14)
O36 K2 O31 94.93(10)
O39 K2 O31 92.15(10)
O10 K2 O35 98.09(11)
O36 K2 O35 59.89(10)
O39 K2 O35 119.28(11)
O31 K2 O35 87.13(12)
O10 K2 O38 81.62(11)
O36 K2 O38 120.14(11)
O39 K2 O38 60.63(10)
O31 K2 O38 93.16(12)
O35 K2 O38 179.69(11)
O10 K2 O37 89.52(13)
O36 K2 O37 61.46(10)
O39 K2 O37 120.82(11)
O31 K2 O37 83.96(11)
O35 K2 O37 119.44(10)
O38 K2 O37 60.68(10)
O10 K2 O34 87.23(13)
O36 K2 O34 116.87(10)
O39 K2 O34 60.43(10)
O31 K2 O34 99.33(12)
O35 K2 O34 59.89(10)
O38 K2 O34 119.97(10)
O37 K2 O34 176.52(10)
C3 O3 K1 130.2(3)
C15 O4 C34 111.9(5)
C15 O4 K1 117.2(3)
C34 O4 K1 114.3(4)
C36 O5 C35 112.3(5)
C36 O5 K1 116.1(4)
C35 O5 K1 115.9(3)
C38 O6 C37 113.4(5)
C38 O6 K1 112.6(3)
C37 O6 K1 111.2(3)
C10 O7 C39 112.6(4)
C10 O7 K1 111.1(3)
C39 O7 K1 110.9(3)
C12 O8 C11 113.4(4)
C12 O8 K1 118.7(3)
C11 O8 K1 117.4(3)
C14 O9 C13 110.7(4)
C14 O9 K1 112.5(4)
C13 O9 K1 110.3(3)
C19 O30A C16A 100.8(5)
C19 O30A K1 119.9(4)
C16A O30A K1 111.2(5)
C17 O30B C16B 100.1(14)
C17 O30B K1 123.8(8)
C16B O30B K1 101.1(13)
C20 O31 K2 123.6(3)
C43 O34 C54 112.1(4)
C43 O34 K2 109.2(3)
C54 O34 K2 111.8(3)
C45 O35 C44 111.0(4)
C45 O35 K2 112.9(3)
C44 O35 K2 117.3(3)
C47 O36 C46 113.3(4)
C47 O36 K2 117.7(3)
C46 O36 K2 120.3(3)
C49 O37 C48 111.7(4)
C49 O37 K2 112.7(3)
C48 O37 K2 107.2(3)
C50 O38 C51 114.0(4)
C50 O38 K2 111.7(3)
C51 O38 K2 110.1(3)
C52 O39 C53 113.7(4)
C52 O39 K2 117.2(3)
C53 O39 K2 116.6(3)
C55 O10 C58 107.7(4)
C55 O10 K2 129.0(3)
C58 O10 K2 116.1(4)
C33 N1 C9 115.8(4)
C33 N1 Re1 125.7(3)
C9 N1 Re1 118.4(3)
C4 N2 C8 117.0(4)
C4 N2 Re1 125.2(3)
C8 N2 Re1 117.7(3)
C28 N3 C42 116.3(4)
C28 N3 Re2 117.9(3)
C42 N3 Re2 125.7(3)
C23 N4 C27 116.3(4)
C23 N4 Re2 125.3(3)
C27 N4 Re2 118.3(3)
O3 C3 Re1 179.5(5)
O1 C1 Re1 177.5(4)
O2 C2 Re1 178.1(5)
C5 C4 N2 124.1(5)
C5 C4 H4 117.9
N2 C4 H4 117.9
C4 C5 C6 119.0(5)
C4 C5 H5 120.5
C6 C5 H5 120.5
C7 C6 C5 119.2(5)
C7 C6 H6 120.4
C5 C6 H6 120.4
C6 C7 C8 121.0(5)
C6 C7 H7 119.5
C8 C7 H7 119.5
C9 C8 N2 114.5(4)
C9 C8 C7 126.1(4)
N2 C8 C7 119.4(4)
C8 C9 N1 113.8(4)
C8 C9 C30 125.3(4)
N1 C9 C30 120.9(4)
C31 C30 C9 121.1(4)
C31 C30 H10 119.4
C9 C30 H10 119.4
C30 C31 C32 118.5(4)
C30 C31 H11 120.7
C32 C31 H11 120.7
C33 C32 C31 119.3(4)
C33 C32 H12 120.3
C31 C32 H12 120.3
C32 C33 N1 124.3(4)
C32 C33 H13 117.8
N1 C33 H13 117.8
O4 C34 C35 110.1(5)
O4 C34 H14A 109.6
C35 C34 H14A 109.6
O4 C34 H14B 109.6
C35 C34 H14B 109.6
H14A C34 H14B 108.2
O5 C35 C34 109.2(5)
O5 C35 H15A 109.8
C34 C35 H15A 109.8
O5 C35 H15B 109.8
C34 C35 H15B 109.8
H15A C35 H15B 108.3
O5 C36 C37 108.7(5)
O5 C36 H16A 109.9
C37 C36 H16A 109.9
O5 C36 H16B 109.9
C37 C36 H16B 109.9
H16A C36 H16B 108.3
O6 C37 C36 109.6(5)
O6 C37 H17A 109.7
C36 C37 H17A 109.7
O6 C37 H17B 109.7
C36 C37 H17B 109.7
H17A C37 H17B 108.2
O6 C38 C39 108.6(5)
O6 C38 H18A 110.0
C39 C38 H18A 110.0
O6 C38 H18B 110.0
C39 C38 H18B 110.0
H18A C38 H18B 108.3
O7 C39 C38 108.6(5)
O7 C39 H19A 110.0
C38 C39 H19A 110.0
O7 C39 H19B 110.0
C38 C39 H19B 110.0
H19A C39 H19B 108.3
O7 C10 C11 108.3(5)
O7 C10 H20A 110.0
C11 C10 H20A 110.0
O7 C10 H20B 110.0
C11 C10 H20B 110.0
H20A C10 H20B 108.4
O8 C11 C10 107.7(4)
O8 C11 H21A 110.2
C10 C11 H21A 110.2
O8 C11 H21B 110.2
C10 C11 H21B 110.2
H21A C11 H21B 108.5
O8 C12 C13 107.4(4)
O8 C12 H22A 110.2
C13 C12 H22A 110.2
O8 C12 H22B 110.2
C13 C12 H22B 110.2
H22A C12 H22B 108.5
O9 C13 C12 110.1(4)
O9 C13 H23A 109.6
C12 C13 H23A 109.6
O9 C13 H23B 109.6
C12 C13 H23B 109.6
H23A C13 H23B 108.2
O9 C14 C15 108.9(5)
O9 C14 H24A 109.9
C15 C14 H24A 109.9
O9 C14 H24B 109.9
C15 C14 H24B 109.9
H24A C14 H24B 108.3
O4 C15 C14 107.6(5)
O4 C15 H25A 110.2
C14 C15 H25A 110.2
O4 C15 H25B 110.2
C14 C15 H25B 110.2
H25A C15 H25B 108.5
O30A C16A C17 102.8(6)
O30A C16A H26A 111.2
C17 C16A H26A 111.2
O30A C16A H26B 111.2
C17 C16A H26B 111.2
H26A C16A H26B 109.1
O30B C16B C19 96.9(15)
O30B C16B K1 56.0(11)
C19 C16B K1 79.9(10)
O30B C16B H26C 112.4
C19 C16B H26C 112.4
K1 C16B H26C 70.7
O30B C16B H26D 112.4
C19 C16B H26D 112.4
K1 C16B H26D 165.1
H26C C16B H26D 109.9
O30B C17 C18 108.4(7)
O30B C17 C16A 32.4(6)
C18 C17 C16A 100.3(5)
O30B C17 H27A 79.8
C18 C17 H27A 111.7
C16A C17 H27A 111.7
O30B C17 H27B 130.8
C18 C17 H27B 111.7
C16A C17 H27B 111.7
H27A C17 H27B 109.5
O30B C17 H27C 135(10)
C18 C17 H27C 102(10)
C16A C17 H27C 111(10)
H27A C17 H27C 118.2
H27B C17 H27C 10.6
O30B C17 H27D 81(10)
C18 C17 H27D 53(10)
C16A C17 H27D 100(10)
H27A C17 H27D 62.5
H27B C17 H27D 147.5
H27C C17 H27D 144(10)
C19 C18 C17 104.0(5)
C19 C18 H27D 98(10)
C17 C18 H27D 47(10)
C19 C18 H28A 110.9
C17 C18 H28A 110.9
H27D C18 H28A 70.5
C19 C18 H28B 110.9
C17 C18 H28B 110.9
H27D C18 H28B 148.3
H28A C18 H28B 109.0
O30A C19 C18 107.3(5)
O30A C19 C16B 32.6(8)
C18 C19 C16B 97.4(9)
O30A C19 H29A 110.2
C18 C19 H29A 110.3
C16B C19 H29A 140.9
O30A C19 H29B 110.3
C18 C19 H29B 110.3
C16B C19 H29B 85.8
H29A C19 H29B 108.5
O30A C19 H29C 117(10)
C18 C19 H29C 112(10)
C16B C19 H29C 94(10)
H29A C19 H29C 100.2
H29B C19 H29C 8.8
O30A C19 H29D 83(9)
C18 C19 H29D 131(9)
C16B C19 H29D 112(9)
H29A C19 H29D 29.4
H29B C19 H29D 110.3
H29C C19 H29D 105(10)
O31 C20 Re2 179.5(5)
O32 C21 Re2 179.3(4)
O33 C22 Re2 176.7(4)
C24 C23 N4 124.0(4)
C24 C23 H33 118.0
N4 C23 H33 118.0
C23 C24 C25 119.6(4)
C23 C24 H34 120.2
C25 C24 H34 120.2
C26 C25 C24 118.1(4)
C26 C25 H35 121.0
C24 C25 H35 121.0
C25 C26 C27 121.2(4)
C25 C26 H36 119.4
C27 C26 H36 119.4
N4 C27 C26 120.8(4)
N4 C27 C28 113.4(4)
C26 C27 C28 125.8(4)
N3 C28 C27 114.6(4)
N3 C28 C29 120.6(4)
C27 C28 C29 124.8(4)
C40 C29 C28 121.1(4)
C40 C29 H39 119.4
C28 C29 H39 119.4
C29 C40 C41 118.4(4)
C29 C40 H40 120.8
C41 C40 H40 120.8
C42 C41 C40 119.4(4)
C42 C41 H41 120.3
C40 C41 H41 120.3
C41 C42 N3 124.2(4)
C41 C42 H42 117.9
N3 C42 H42 117.9
O34 C43 C44 109.4(4)
O34 C43 H43A 109.8
C44 C43 H43A 109.8
O34 C43 H43B 109.8
C44 C43 H43B 109.8
H43A C43 H43B 108.2
O35 C44 C43 108.6(4)
O35 C44 H44A 110.0
C43 C44 H44A 110.0
O35 C44 H44B 110.0
C43 C44 H44B 110.0
H44A C44 H44B 108.3
O35 C45 C46 109.4(4)
O35 C45 H45A 109.8
C46 C45 H45A 109.8
O35 C45 H45B 109.8
C46 C45 H45B 109.8
H45A C45 H45B 108.2
O36 C46 C45 107.9(4)
O36 C46 H46A 110.1
C45 C46 H46A 110.1
O36 C46 H46B 110.1
C45 C46 H46B 110.1
H46A C46 H46B 108.4
O36 C47 C48 108.9(4)
O36 C47 H47A 109.9
C48 C47 H47A 109.9
O36 C47 H47B 109.9
C48 C47 H47B 109.9
H47A C47 H47B 108.3
O37 C48 C47 110.0(4)
O37 C48 H48A 109.7
C47 C48 H48A 109.7
O37 C48 H48B 109.7
C47 C48 H48B 109.7
H48A C48 H48B 108.2
O37 C49 C50 109.1(4)
O37 C49 H49A 109.9
C50 C49 H49A 109.9
O37 C49 H49B 109.9
C50 C49 H49B 109.9
H49A C49 H49B 108.3
O38 C50 C49 108.5(4)
O38 C50 H50A 110.0
C49 C50 H50A 110.0
O38 C50 H50B 110.0
C49 C50 H50B 110.0
H50A C50 H50B 108.4
O38 C51 C52 109.3(4)
O38 C51 H51A 109.8
C52 C51 H51A 109.8
O38 C51 H51B 109.8
C52 C51 H51B 109.8
H51A C51 H51B 108.3
O39 C52 C51 108.7(4)
O39 C52 H52A 109.9
C51 C52 H52A 109.9
O39 C52 H52B 109.9
C51 C52 H52B 109.9
H52A C52 H52B 108.3
O39 C53 C54 108.6(4)
O39 C53 H53A 110.0
C54 C53 H53A 110.0
O39 C53 H53B 110.0
C54 C53 H53B 110.0
H53A C53 H53B 108.4
O34 C54 C53 110.4(4)
O34 C54 H54A 109.6
C53 C54 H54A 109.6
O34 C54 H54B 109.6
C53 C54 H54B 109.6
H54A C54 H54B 108.1
O10 C55 C56 105.8(5)
O10 C55 H55A 110.6
C56 C55 H55A 110.6
O10 C55 H55B 110.6
C56 C55 H55B 110.6
H55A C55 H55B 108.7
C55 C56 C57A 107.5(6)
C55 C56 C57B 89.3(7)
C57A C56 C57B 31.8(6)
C55 C56 H56C 110.2
C57A C56 H56C 110.2
C57B C56 H56C 93.6
C55 C56 H56D 110.2
C57A C56 H56D 110.2
C57B C56 H56D 142.0
H56C C56 H56D 108.5
C55 C56 H56A 113.8
C57A C56 H56A 124.8
C57B C56 H56A 113.8
H56C C56 H56A 20.9
H56D C56 H56A 88.5
C55 C56 H56B 113.8
C57A C56 H56B 82.4
C57B C56 H56B 113.8
H56C C56 H56B 127.5
H56D C56 H56B 28.8
H56A C56 H56B 111.0
C56 C57A C58 102.1(7)
C56 C57A H57A 111.4
C58 C57A H57A 111.4
C56 C57A H57B 111.4
C58 C57A H57B 111.4
H57A C57A H57B 109.2
C58 C57B C56 101.1(9)
C58 C57B H57C 111.6
C56 C57B H57C 111.6
C58 C57B H57D 111.6
C56 C57B H57D 111.6
H57C C57B H57D 109.4
C58 C57B H58D 57(6)
C56 C57B H58D 127(6)
H57C C57B H58D 121.7
H57D C57B H58D 54.8
C57B C58 O10 105.3(7)
C57B C58 C57A 35.1(7)
O10 C58 C57A 105.0(6)
C57B C58 H58A 110.7
O10 C58 H58A 110.7
C57A C58 H58A 137.2
C57B C58 H58B 110.7
O10 C58 H58B 110.7
C57A C58 H58B 78.6
H58A C58 H58B 108.8
C57B C58 H58C 133(7)
O10 C58 H58C 120(7)
C57A C58 H58C 115(7)
H58A C58 H58C 65.1
H58B C58 H58C 44.2
C57B C58 H58D 46(5)
O10 C58 H58D 103(5)
C57A C58 H58D 81(5)
H58A C58 H58D 69.3
H58B C58 H58D 144.4
H58C C58 H58D 125(9)

loop_
_geom_bond_atom_site_label_1
_geom_bond_atom_site_label_2
_geom_bond_distance
Re1 C3 1.866(5)
Re1 C2 1.894(5)
Re1 C1 1.915(5)
Re1 N1 2.074(3)
Re1 N2 2.085(4)
Re2 C20 1.863(5)
Re2 C22 1.897(5)
Re2 C21 1.917(5)
Re2 N3 2.079(3)
Re2 N4 2.084(3)
K1 O8 2.725(3)
K1 O3 2.745(4)
K1 O5 2.773(4)
K1 O30A 2.785(5)
K1 O7 2.801(4)
K1 O6 2.807(4)
K1 O4 2.816(4)
K1 O9 2.857(4)
K1 O30B 2.984(14)
K1 C16B 3.53(3)
K2 O10 2.720(4)
K2 O36 2.722(3)
K2 O39 2.751(3)
K2 O31 2.775(4)
K2 O35 2.813(3)
K2 O38 2.822(3)
K2 O37 2.837(3)
K2 O34 2.861(3)
O3 C3 1.166(6)
O1 C1 1.167(5)
O2 C2 1.166(6)
O4 C15 1.420(8)
O4 C34 1.422(7)
O5 C36 1.410(8)
O5 C35 1.443(7)
O6 C38 1.408(7)
O6 C37 1.435(6)
O7 C10 1.428(7)
O7 C39 1.437(7)
O8 C12 1.419(6)
O8 C11 1.424(6)
O9 C14 1.416(7)
O9 C13 1.420(6)
O30A C19 1.378(7)
O30A C16A 1.447(10)
O30B C17 1.372(15)
O30B C16B 1.40(3)
O31 C20 1.177(6)
O32 C21 1.163(5)
O33 C22 1.169(5)
O34 C43 1.410(6)
O34 C54 1.427(6)
O35 C45 1.417(5)
O35 C44 1.421(6)
O36 C47 1.413(6)
O36 C46 1.417(6)
O37 C49 1.409(6)
O37 C48 1.439(6)
O38 C50 1.416(6)
O38 C51 1.423(6)
O39 C52 1.408(6)
O39 C53 1.417(6)
O10 C55 1.377(7)
O10 C58 1.451(7)
N1 C33 1.385(5)
N1 C9 1.397(5)
N2 C4 1.382(6)
N2 C8 1.394(6)
N3 C28 1.387(5)
N3 C42 1.389(5)
N4 C23 1.384(6)
N4 C27 1.388(5)
C4 C5 1.346(7)
C4 H4 0.9500
C5 C6 1.415(7)
C5 H5 0.9500
C6 C7 1.350(7)
C6 H6 0.9500
C7 C8 1.427(6)
C7 H7 0.9500
C8 C9 1.391(6)
C9 C30 1.408(6)
C30 C31 1.355(6)
C30 H10 0.9500
C31 C32 1.414(6)
C31 H11 0.9500
C32 C33 1.351(6)
C32 H12 0.9500
C33 H13 0.9500
C34 C35 1.472(9)
C34 H14A 0.9900
C34 H14B 0.9900
C35 H15A 0.9900
C35 H15B 0.9900
C36 C37 1.475(9)
C36 H16A 0.9900
C36 H16B 0.9900
C37 H17A 0.9900
C37 H17B 0.9900
C38 C39 1.486(8)
C38 H18A 0.9900
C38 H18B 0.9900
C39 H19A 0.9900
C39 H19B 0.9900
C10 C11 1.482(8)
C10 H20A 0.9900
C10 H20B 0.9900
C11 H21A 0.9900
C11 H21B 0.9900
C12 C13 1.488(8)
C12 H22A 0.9900
C12 H22B 0.9900
C13 H23A 0.9900
C13 H23B 0.9900
C14 C15 1.492(9)
C14 H24A 0.9900
C14 H24B 0.9900
C15 H25A 0.9900
C15 H25B 0.9900
C16A C17 1.555(10)
C16A H26A 0.9900
C16A H26B 0.9900
C16B C19 1.79(2)
C16B H26C 0.9900
C16B H26D 0.9900
C17 C18 1.527(8)
C17 H27A 0.9900
C17 H27B 0.9900
C17 H27C 0.9(2)
C17 H27D 1.1(2)
C18 C19 1.491(7)
C18 H27D 1.2(2)
C18 H28A 0.9900
C18 H28B 0.9900
C19 H29A 0.9900
C19 H29B 0.9900
C19 H29C 1.2(2)
C19 H29D 1.3(2)
C23 C24 1.344(6)
C23 H33 0.9500
C24 C25 1.422(6)
C24 H34 0.9500
C25 C26 1.354(6)
C25 H35 0.9500
C26 C27 1.406(6)
C26 H36 0.9500
C27 C28 1.413(6)
C28 C29 1.421(6)
C29 C40 1.350(6)
C29 H39 0.9500
C40 C41 1.423(6)
C40 H40 0.9500
C41 C42 1.342(6)
C41 H41 0.9500
C42 H42 0.9500
C43 C44 1.495(7)
C43 H43A 0.9900
C43 H43B 0.9900
C44 H44A 0.9900
C44 H44B 0.9900
C45 C46 1.502(7)
C45 H45A 0.9900
C45 H45B 0.9900
C46 H46A 0.9900
C46 H46B 0.9900
C47 C48 1.473(7)
C47 H47A 0.9900
C47 H47B 0.9900
C48 H48A 0.9900
C48 H48B 0.9900
C49 C50 1.491(7)
C49 H49A 0.9900
C49 H49B 0.9900
C50 H50A 0.9900
C50 H50B 0.9900
C51 C52 1.479(7)
C51 H51A 0.9900
C51 H51B 0.9900
C52 H52A 0.9900
C52 H52B 0.9900
C53 C54 1.477(7)
C53 H53A 0.9900
C53 H53B 0.9900
C54 H54A 0.9900
C54 H54B 0.9900
C55 C56 1.481(9)
C55 H55A 0.9900
C55 H55B 0.9900
C56 C57A 1.514(12)
C56 C57B 1.689(16)
C56 H56C 0.9900
C56 H56D 0.9900
C56 H56A 0.9900
C56 H56B 0.9900
C57A C58 1.544(13)
C57A H57A 0.9900
C57A H57B 0.9900
C57B C58 1.378(16)
C57B H57C 0.9900
C57B H57D 0.9900
C57B H58D 1.02(11)
C58 H58A 0.9900
C58 H58B 0.9900
C58 H58C 0.91(11)
C58 H58D 1.19(11)
